data_4069076
loop_
_publ_author_name
'Tang, Christina Y.'
'Smith, William'
'Vidovic, Dragoslav'
'Thompson, Amber L.'
'Chaplin, Adrian B.'
'Aldridge, Simon'

_publ_section_title
;
 Sterically Encumbered Iridium Bis(N-heterocyclic carbene) Systems:
 Multiple C&#x2212;H Activation Processes and Isomeric Normal/Abnormal
 Carbene Complexes
;
_journal_issue 10
_journal_name_full Organometallics
_journal_page_first 3059
_journal_paper_doi 10.1021/om9000082
_journal_volume 28
_journal_year 2009
_chemical_formula_moiety 'C54 H74 Cl1 Ir1 N4, 0.95(C6 H6) 0.05(C H2 Cl2)'
_chemical_formula_sum 'C59.75 H79.8 Cl1.1 Ir N4'
_chemical_formula_weight 1085.34
_chemical_melting_point ?
_space_group_IT_number 2
_symmetry_cell_setting triclinic
_symmetry_space_group_name_Hall '-P 1'
_symmetry_space_group_name_H-M 'P -1'
_atom_sites_solution_hydrogens geom
_atom_sites_solution_primary direct
_audit_creation_date 08-12-23
_audit_creation_method CRYSTALS_ver_12.86
_cell_angle_alpha 81.5077(8)
_cell_angle_beta 82.6998(8)
_cell_angle_gamma 78.0607(6)
_cell_formula_units_Z 2
_cell_length_a 12.9004(2)
_cell_length_b 14.9966(2)
_cell_length_c 15.5908(2)
_cell_measurement_reflns_used 12551
_cell_measurement_temperature 150
_cell_measurement_theta_max 27.485
_cell_measurement_theta_min 5.097
_cell_volume 2904.07(7)
_computing_cell_refinement 'DENZO/SCALEPACK (Otwinowski & Minor, 1997)'
_computing_data_collection 'COLLECT (Nonius, 1997-2001).'
_computing_data_reduction 'DENZO/SCALEPACK (Otwinowski & Minor, 1997)'
_computing_molecular_graphics 'CAMERON (Watkin et al., 1996)'
_computing_publication_material 'CRYSTALS (Betteridge et al., 2003)'
_computing_structure_refinement 'CRYSTALS (Betteridge et al., 2003)'
_computing_structure_solution 'SIR92 (Altomare et al., 1994)'
_diffrn_ambient_temperature 150
_diffrn_measured_fraction_theta_full 0.992
_diffrn_measured_fraction_theta_max 0.988
_diffrn_measurement_device 'Nonius KappaCCD'
_diffrn_measurement_device_type Area
_diffrn_measurement_method \w
_diffrn_radiation_monochromator graphite
_diffrn_radiation_type 'Mo K\a'
_diffrn_radiation_wavelength 0.71073
_diffrn_reflns_av_R_equivalents 0.045
_diffrn_reflns_limit_h_max 16
_diffrn_reflns_limit_h_min -16
_diffrn_reflns_limit_k_max 19
_diffrn_reflns_limit_k_min -19
_diffrn_reflns_limit_l_max 18
_diffrn_reflns_limit_l_min -20
_diffrn_reflns_number 51133
_diffrn_reflns_theta_full 26.897
_diffrn_reflns_theta_max 27.445
_diffrn_reflns_theta_min 5.132
_diffrn_standards_number 0
_exptl_absorpt_coefficient_mu 2.387
_exptl_absorpt_correction_T_max 0.87
_exptl_absorpt_correction_T_min 0.80
_exptl_absorpt_correction_type multi-scan
_exptl_absorpt_process_details 'DENZO/SCALEPACK (Otwinowski & Minor, 1997)'
_exptl_crystal_colour clear_intense_orange
_exptl_crystal_density_diffrn 1.241
_exptl_crystal_density_meas ?
_exptl_crystal_density_method 'not measured'
_exptl_crystal_description block
_exptl_crystal_F_000 1124
_exptl_crystal_size_max 0.10
_exptl_crystal_size_mid 0.10
_exptl_crystal_size_min 0.06
_refine_diff_density_max 2.33
_refine_diff_density_min -1.23
_refine_ls_extinction_method None
_refine_ls_goodness_of_fit_ref 1.0329
_refine_ls_hydrogen_treatment constr
_refine_ls_matrix_type full
_refine_ls_number_parameters 548
_refine_ls_number_reflns 13111
_refine_ls_number_restraints 0
_refine_ls_R_factor_all 0.0465
_refine_ls_R_factor_gt 0.0346
_refine_ls_shift/su_max 0.001585
_refine_ls_structure_factor_coef Fsqd
_refine_ls_weighting_details
;
 Method, part 1, Chebychev polynomial, (Watkin, 1994, Prince, 1982) 
 [weight] = 1.0/[A~0~*T~0~(x)+A~1~*T~1~(x) ... +A~n-1~]*T~n-1~(x)] 
 where A~i~ are the Chebychev coefficients listed below and x= Fcalc/Fmax 
 Method = Robust Weighting (Prince, 1982) 
 W = [weight] * [1-(deltaF/6*sigmaF)^2^]^2^ 
 A~i~ are: 
 31.9 51.5 31.2 13.5 3.21 
;
_refine_ls_weighting_scheme calc
_refine_ls_wR_factor_all 0.0888
_refine_ls_wR_factor_gt 0.0776
_refine_ls_wR_factor_ref 0.0888
_reflns_limit_h_max 16
_reflns_limit_h_min -16
_reflns_limit_k_max 19
_reflns_limit_k_min -19
_reflns_limit_l_max 20
_reflns_limit_l_min 0
_reflns_number_gt 10959
_reflns_number_total 13112
_reflns_threshold_expression I>2.0\s(I)
_oxford_diffrn_Wilson_B_factor 0.00
_oxford_diffrn_Wilson_scale 0.00
_oxford_refine_ls_r_factor_ref 0.0465
_oxford_refine_ls_scale 0.25227(11)
_oxford_reflns_number_all 13111
_oxford_reflns_threshold_expression_ref I>-3.0\s(I)
_oxford_structure_analysis_title 001cyt08
_cod_data_source_file om9000082_si_001.cif
_cod_data_source_block 6
_cod_depositor_comments
;
The following automatic conversions were performed:

'_chemical_melting_point' value 'not measured' was changed to '?' -
the value is undefined or not given.

'_symmetry_cell_setting' value
'Triclinic' changed to 'triclinic' according to
/home/saulius/struct/CIF-dictionaries/cif_core.dic dictionary named
'cif_core.dic' version 2.4.2 from 2011-04-26.

Automatic conversion script
Id: cif_fix_values 1715 2011-07-08 13:25:40Z adriana 

The following automatic conversions were performed:

'_exptl_crystal_density_meas' value 'not measured' was changed to '?'
- the value is perceived as not measured.

Automatic conversion script
Id: cif_fix_values 3008 2015-01-20 13:52:24Z robertas 
;
_cod_original_sg_symbol_H-M 'P -1 '
_cod_original_formula_sum 'C59.75 H79.80 Cl1.10 Ir1 N4'
_cod_database_code 4069076

loop_
_symmetry_equiv_pos_as_xyz
x,y,z
-x,-y,-z

loop_
_atom_site_label
_atom_site_type_symbol
_atom_site_fract_x
_atom_site_fract_y
_atom_site_fract_z
_atom_site_U_iso_or_equiv
_atom_site_occupancy
_atom_site_adp_type
_atom_site_refinement_flags_posn
_atom_site_disorder_group
_oxford_atom_site_special_shape
Ir1 Ir 0.131577(12) 0.689986(9) 0.787039(9) 0.0403 1.0000 Uani . . .
Cl2 Cl -0.04248(9) 0.68904(10) 0.74635(9) 0.0745 1.0000 Uani . . .
C3 C 0.0638(3) 0.7876(2) 0.8654(2) 0.0413 1.0000 Uani . . .
N4 N -0.0041(3) 0.7834(2) 0.9399(2) 0.0442 1.0000 Uani . . .
C5 C -0.0299(3) 0.7008(3) 0.9920(2) 0.0480 1.0000 Uani . . .
C6 C -0.1319(4) 0.6818(3) 0.9930(3) 0.0566 1.0000 Uani . . .
C7 C -0.2171(4) 0.7427(4) 0.9410(3) 0.0670 1.0000 Uani . . .
C8 C -0.2750(5) 0.6892(5) 0.8923(4) 0.0889 1.0000 Uani . . .
C9 C -0.2992(5) 0.8006(5) 1.0017(5) 0.0936 1.0000 Uani . . .
C10 C -0.1542(5) 0.6041(4) 1.0469(3) 0.0702 1.0000 Uani . . .
C11 C -0.0810(5) 0.5486(4) 1.0967(3) 0.0772 1.0000 Uani . . .
C12 C 0.0176(5) 0.5699(3) 1.0964(3) 0.0705 1.0000 Uani . . .
C13 C 0.0454(4) 0.6477(3) 1.0449(3) 0.0591 1.0000 Uani . . .
C14 C 0.1517(4) 0.6741(4) 1.0492(3) 0.0718 1.0000 Uani . . .
C15 C 0.1428(5) 0.7443(5) 1.1119(5) 0.1021 1.0000 Uani . . .
C16 C 0.2393(6) 0.5906(6) 1.0757(5) 0.1171 1.0000 Uani . . .
C17 C -0.0403(4) 0.8697(3) 0.9680(3) 0.0547 1.0000 Uani . . .
C18 C 0.0054(4) 0.9289(3) 0.9113(3) 0.0599 1.0000 Uani . . .
N19 N 0.0699(3) 0.8793(2) 0.8487(2) 0.0479 1.0000 Uani . . .
C20 C 0.1390(4) 0.9199(3) 0.7813(3) 0.0582 1.0000 Uani . . .
C21 C 0.2436(4) 0.9173(3) 0.7984(4) 0.0701 1.0000 Uani . . .
C22 C 0.2853(4) 0.8738(4) 0.8835(5) 0.0820 1.0000 Uani . . .
C23 C 0.3922(6) 0.8079(6) 0.8713(7) 0.1224 1.0000 Uani . . .
C24 C 0.2942(8) 0.9464(6) 0.9396(7) 0.1407 1.0000 Uani . . .
C25 C 0.3068(5) 0.9604(4) 0.7316(6) 0.0950 1.0000 Uani . . .
C26 C 0.2688(7) 1.0026(4) 0.6557(6) 0.1041 1.0000 Uani . . .
C27 C 0.1666(7) 1.0041(4) 0.6414(4) 0.0917 1.0000 Uani . . .
C28 C 0.0972(5) 0.9626(3) 0.7043(3) 0.0700 1.0000 Uani . . .
C29 C -0.0151(5) 0.9641(4) 0.6865(4) 0.0821 1.0000 Uani . . .
C30 C -0.0154(8) 0.9126(6) 0.6074(5) 0.1160 1.0000 Uani . . .
C31 C -0.0766(7) 1.0626(5) 0.6710(7) 0.1312 1.0000 Uani . . .
C32 C 0.1957(3) 0.5936(2) 0.7047(2) 0.0415 1.0000 Uani . . .
N33 N 0.3034(3) 0.5665(2) 0.6715(2) 0.0473 1.0000 Uani . . .
C34 C 0.3936(3) 0.6059(3) 0.6827(3) 0.0600 1.0000 Uani . . .
C35 C 0.4515(4) 0.5699(4) 0.7536(3) 0.0662 1.0000 Uani . . .
C36 C 0.4235(4) 0.4918(4) 0.8166(3) 0.0729 1.0000 Uani . . .
C37 C 0.4864(6) 0.4000(5) 0.7918(5) 0.1020 1.0000 Uani . . .
C38 C 0.4394(6) 0.4997(6) 0.9102(4) 0.1053 1.0000 Uani . . .
C39 C 0.5391(4) 0.6092(5) 0.7616(5) 0.0893 1.0000 Uani . . .
C40 C 0.5660(6) 0.6785(5) 0.7022(6) 0.1041 1.0000 Uani . . .
C41 C 0.5086(6) 0.7121(5) 0.6319(6) 0.0998 1.0000 Uani . . .
C42 C 0.4189(4) 0.6760(3) 0.6193(4) 0.0743 1.0000 Uani . . .
C43 C 0.3577(6) 0.7120(4) 0.5419(4) 0.0860 1.0000 Uani . . .
C44 C 0.2983(9) 0.8106(6) 0.5462(6) 0.1388 1.0000 Uani . . .
C45 C 0.4267(9) 0.7041(8) 0.4558(6) 0.1620 1.0000 Uani . . .
C46 C 0.3141(3) 0.5001(3) 0.6202(3) 0.0506 1.0000 Uani . . .
N47 N 0.2197(3) 0.4808(2) 0.6175(2) 0.0457 1.0000 Uani . . .
C48 C 0.1457(3) 0.5374(2) 0.6688(2) 0.0444 1.0000 Uani . . .
C49 C 0.1974(3) 0.4136(3) 0.5677(3) 0.0523 1.0000 Uani . . .
C50 C 0.1920(4) 0.3266(3) 0.6104(3) 0.0588 1.0000 Uani . . .
C51 C 0.1693(6) 0.2640(4) 0.5602(4) 0.0840 1.0000 Uani . . .
C52 C 0.1528(6) 0.2894(4) 0.4740(4) 0.0919 1.0000 Uani . . .
C53 C 0.1588(5) 0.3763(4) 0.4337(3) 0.0789 1.0000 Uani . . .
C54 C 0.1820(4) 0.4414(3) 0.4800(3) 0.0582 1.0000 Uani . . .
C55 C 0.1897(4) 0.5371(3) 0.4363(3) 0.0633 1.0000 Uani . . .
C56 C 0.0940(8) 0.5832(7) 0.3896(8) 0.1516 1.0000 Uani . . .
C57 C 0.2896(9) 0.5388(6) 0.3757(8) 0.1801 1.0000 Uani . . .
C58 C 0.2108(4) 0.2987(3) 0.7055(3) 0.0645 1.0000 Uani . . .
C59 C 0.1261(5) 0.2495(5) 0.7572(4) 0.0938 1.0000 Uani . . .
C60 C 0.3201(5) 0.2389(4) 0.7141(4) 0.0874 1.0000 Uani . . .
Cl61 Cl 0.4005(5) 0.0676(5) 0.3677(5) 0.4000 0.0500 Uiso . 2 .
C62 C 0.3364(5) 0.0573(5) 0.2741(5) 0.2500 0.0500 Uiso . 2 .
Cl63 Cl 0.3631(5) -0.0620(5) 0.2558(5) 0.4000 0.0500 Uiso . 2 .
H71 H -0.1834 0.7847 0.8976 0.0798 1.0000 Uiso R . .
H81 H -0.3199 0.7319 0.8533 0.1328 1.0000 Uiso R . .
H82 H -0.3182 0.6543 0.9338 0.1329 1.0000 Uiso R . .
H83 H -0.2232 0.6474 0.8593 0.1327 1.0000 Uiso R . .
H92 H -0.3526 0.8392 0.9674 0.1398 1.0000 Uiso R . .
H91 H -0.2640 0.8380 1.0299 0.1399 1.0000 Uiso R . .
H93 H -0.3321 0.7591 1.0452 0.1397 1.0000 Uiso R . .
H101 H -0.2224 0.5900 1.0491 0.0839 1.0000 Uiso R . .
H111 H -0.0976 0.4954 1.1306 0.0930 1.0000 Uiso R . .
H121 H 0.0669 0.5318 1.1308 0.0851 1.0000 Uiso R . .
H141 H 0.1746 0.7026 0.9912 0.0858 1.0000 Uiso R . .
H153 H 0.2120 0.7585 1.1137 0.1529 1.0000 Uiso R . .
H152 H 0.1176 0.7195 1.1701 0.1529 1.0000 Uiso R . .
H151 H 0.0937 0.7996 1.0936 0.1529 1.0000 Uiso R . .
H162 H 0.3071 0.6088 1.0669 0.1747 1.0000 Uiso R . .
H163 H 0.2245 0.5675 1.1357 0.1751 1.0000 Uiso R . .
H161 H 0.2408 0.5426 1.0405 0.1749 1.0000 Uiso R . .
H171 H -0.0871 0.8822 1.0171 0.0661 1.0000 Uiso R . .
H181 H -0.0030 0.9917 0.9120 0.0720 1.0000 Uiso R . .
H221 H 0.2337 0.8383 0.9157 0.0980 1.0000 Uiso R . .
H232 H 0.4134 0.7768 0.9266 0.1839 1.0000 Uiso R . .
H233 H 0.4455 0.8419 0.8433 0.1840 1.0000 Uiso R . .
H231 H 0.3859 0.7632 0.8347 0.1839 1.0000 Uiso R . .
H241 H 0.3244 0.9176 0.9921 0.2118 1.0000 Uiso R . .
H242 H 0.3387 0.9864 0.9080 0.2120 1.0000 Uiso R . .
H243 H 0.2246 0.9812 0.9539 0.2119 1.0000 Uiso R . .
H251 H 0.3772 0.9595 0.7395 0.1141 1.0000 Uiso R . .
H261 H 0.3143 1.0300 0.6129 0.1250 1.0000 Uiso R . .
H271 H 0.1414 1.0329 0.5890 0.1102 1.0000 Uiso R . .
H291 H -0.0513 0.9324 0.7377 0.0978 1.0000 Uiso R . .
H303 H -0.0879 0.9167 0.5953 0.1731 1.0000 Uiso R . .
H301 H 0.0244 0.9405 0.5569 0.1728 1.0000 Uiso R . .
H302 H 0.0182 0.8491 0.6210 0.1732 1.0000 Uiso R . .
H313 H -0.1473 1.0617 0.6579 0.1960 1.0000 Uiso R . .
H312 H -0.0811 1.0918 0.7225 0.1958 1.0000 Uiso R . .
H311 H -0.0403 1.0957 0.6227 0.1960 1.0000 Uiso R . .
H361 H 0.3482 0.4911 0.8145 0.0868 1.0000 Uiso R . .
H372 H 0.4630 0.3509 0.8307 0.1529 1.0000 Uiso R . .
H371 H 0.5614 0.3965 0.7956 0.1527 1.0000 Uiso R . .
H373 H 0.4757 0.3937 0.7335 0.1530 1.0000 Uiso R . .
H381 H 0.4204 0.4470 0.9483 0.1579 1.0000 Uiso R . .
H383 H 0.5135 0.5012 0.9137 0.1579 1.0000 Uiso R . .
H382 H 0.3961 0.5553 0.9277 0.1580 1.0000 Uiso R . .
H391 H 0.5791 0.5870 0.8096 0.1071 1.0000 Uiso R . .
H401 H 0.6246 0.7038 0.7092 0.1251 1.0000 Uiso R . .
H411 H 0.5285 0.7594 0.5919 0.1199 1.0000 Uiso R . .
H431 H 0.3040 0.6745 0.5432 0.1029 1.0000 Uiso R . .
H442 H 0.2588 0.8308 0.4960 0.2079 1.0000 Uiso R . .
H443 H 0.3493 0.8498 0.5456 0.2080 1.0000 Uiso R . .
H441 H 0.2502 0.8140 0.5985 0.2080 1.0000 Uiso R . .
H451 H 0.3824 0.7253 0.4088 0.2419 1.0000 Uiso R . .
H452 H 0.4804 0.7405 0.4513 0.2420 1.0000 Uiso R . .
H453 H 0.4592 0.6407 0.4532 0.2420 1.0000 Uiso R . .
H461 H 0.3776 0.4722 0.5918 0.0610 1.0000 Uiso R . .
H481 H 0.0731 0.5371 0.6772 0.0531 1.0000 Uiso R . .
H511 H 0.1642 0.2046 0.5857 0.1010 1.0000 Uiso R . .
H521 H 0.1364 0.2471 0.4422 0.1100 1.0000 Uiso R . .
H531 H 0.1473 0.3918 0.3750 0.0947 1.0000 Uiso R . .
H551 H 0.1929 0.5742 0.4815 0.0762 1.0000 Uiso R . .
H562 H 0.1057 0.6415 0.3597 0.2280 1.0000 Uiso R . .
H561 H 0.0331 0.5921 0.4326 0.2281 1.0000 Uiso R . .
H563 H 0.0828 0.5450 0.3485 0.2282 1.0000 Uiso R . .
H571 H 0.2960 0.6018 0.3551 0.2699 1.0000 Uiso R . .
H573 H 0.3502 0.5076 0.4058 0.2701 1.0000 Uiso R . .
H572 H 0.2853 0.5074 0.3269 0.2700 1.0000 Uiso R . .
H581 H 0.2085 0.3547 0.7314 0.0770 1.0000 Uiso R . .
H591 H 0.1360 0.2414 0.8178 0.1399 1.0000 Uiso R . .
H592 H 0.0565 0.2860 0.7489 0.1400 1.0000 Uiso R . .
H593 H 0.1320 0.1899 0.7383 0.1399 1.0000 Uiso R . .
H602 H 0.3330 0.2235 0.7743 0.1308 1.0000 Uiso R . .
H603 H 0.3739 0.2708 0.6840 0.1309 1.0000 Uiso R . .
H601 H 0.3255 0.1826 0.6892 0.1309 1.0000 Uiso R . .
H11 H 0.2327 0.7240 0.7666 0.0492 1.0000 Uiso R . .
H12 H 0.2224 0.6487 0.8452 0.0763 1.0000 Uiso R . .
C100 C 0.3606(5) 0.0249(5) 0.2954(5) 0.161(2) 5.7000 Uiso . 1 Annulus
H100 H 0.3606 0.0249 0.2954 0.210(2) 5.7000 Uiso R 1 Annulus
H621 H 0.3643 0.0940 0.2232 0.3500 0.0500 Uiso R 2 .
H622 H 0.2602 0.0787 0.2849 0.3500 0.0500 Uiso R 2 .

loop_
_atom_site_aniso_label
_atom_site_aniso_U_11
_atom_site_aniso_U_22
_atom_site_aniso_U_33
_atom_site_aniso_U_23
_atom_site_aniso_U_13
_atom_site_aniso_U_12
Ir1 0.04909(8) 0.03567(7) 0.03730(7) -0.01332(5) -0.00010(5) -0.00681(5)
Cl2 0.0579(6) 0.0922(8) 0.0801(8) -0.0532(7) -0.0202(5) 0.0086(6)
C3 0.0472(19) 0.0411(17) 0.0387(17) -0.0142(14) -0.0055(14) -0.0083(14)
N4 0.0495(17) 0.0409(15) 0.0428(15) -0.0170(12) -0.0016(13) -0.0032(13)
C5 0.059(2) 0.0431(18) 0.0412(18) -0.0148(15) 0.0014(16) -0.0048(16)
C6 0.066(3) 0.059(2) 0.049(2) -0.0173(18) -0.0008(18) -0.018(2)
C7 0.065(3) 0.075(3) 0.066(3) -0.011(2) -0.013(2) -0.020(2)
C8 0.087(4) 0.112(5) 0.083(4) -0.011(3) -0.020(3) -0.046(4)
C9 0.065(3) 0.106(5) 0.108(5) -0.025(4) -0.007(3) -0.004(3)
C10 0.091(4) 0.073(3) 0.052(2) -0.010(2) 0.005(2) -0.035(3)
C11 0.117(5) 0.059(3) 0.051(3) -0.005(2) 0.014(3) -0.022(3)
C12 0.093(4) 0.061(3) 0.045(2) -0.0054(19) 0.002(2) 0.008(3)
C13 0.066(3) 0.063(2) 0.043(2) -0.0146(18) -0.0014(18) 0.004(2)
C14 0.060(3) 0.093(4) 0.056(3) -0.010(2) -0.009(2) 0.004(2)
C15 0.078(4) 0.117(5) 0.123(6) -0.045(4) -0.020(4) -0.017(4)
C16 0.088(4) 0.143(7) 0.107(5) -0.026(5) -0.033(4) 0.032(4)
C17 0.064(2) 0.046(2) 0.055(2) -0.0248(18) 0.0051(18) -0.0050(18)
C18 0.069(3) 0.042(2) 0.070(3) -0.0281(19) 0.001(2) -0.0030(18)
N19 0.0595(19) 0.0347(14) 0.0513(17) -0.0174(13) 0.0023(14) -0.0090(13)
C20 0.072(3) 0.0333(17) 0.070(3) -0.0168(17) 0.010(2) -0.0132(17)
C21 0.069(3) 0.049(2) 0.096(4) -0.029(2) 0.012(3) -0.018(2)
C22 0.065(3) 0.075(3) 0.114(5) -0.038(3) -0.006(3) -0.013(3)
C23 0.084(4) 0.110(6) 0.174(8) -0.058(6) -0.027(5) 0.015(4)
C24 0.153(8) 0.116(6) 0.165(8) -0.082(6) -0.043(7) 0.007(6)
C25 0.085(4) 0.065(3) 0.139(6) -0.031(4) 0.026(4) -0.031(3)
C26 0.130(6) 0.059(3) 0.119(6) -0.014(3) 0.046(5) -0.043(4)
C27 0.131(6) 0.054(3) 0.087(4) -0.004(3) 0.017(4) -0.033(3)
C28 0.095(4) 0.044(2) 0.069(3) -0.008(2) 0.010(3) -0.020(2)
C29 0.107(4) 0.066(3) 0.070(3) 0.006(2) -0.015(3) -0.017(3)
C30 0.170(8) 0.112(6) 0.078(4) 0.001(4) -0.026(5) -0.055(5)
C31 0.129(7) 0.089(5) 0.163(8) 0.004(5) -0.034(6) 0.006(5)
C32 0.0473(19) 0.0406(17) 0.0357(16) -0.0109(13) 0.0013(14) -0.0054(14)
N33 0.0502(17) 0.0463(16) 0.0465(16) -0.0166(13) 0.0034(13) -0.0090(13)
C34 0.052(2) 0.059(2) 0.073(3) -0.030(2) 0.014(2) -0.0160(19)
C35 0.046(2) 0.084(3) 0.076(3) -0.035(3) 0.003(2) -0.016(2)
C36 0.050(2) 0.107(4) 0.065(3) -0.017(3) -0.011(2) -0.016(3)
C37 0.124(6) 0.095(5) 0.089(4) -0.008(4) -0.002(4) -0.032(4)
C38 0.085(4) 0.160(7) 0.070(4) -0.031(4) -0.018(3) -0.003(4)
C39 0.054(3) 0.108(5) 0.117(5) -0.050(4) -0.001(3) -0.020(3)
C40 0.075(4) 0.104(5) 0.148(7) -0.050(5) 0.018(4) -0.041(4)
C41 0.094(5) 0.079(4) 0.133(6) -0.031(4) 0.031(4) -0.043(4)
C42 0.077(3) 0.058(3) 0.088(4) -0.023(3) 0.024(3) -0.023(2)
C43 0.109(5) 0.059(3) 0.084(4) -0.012(3) 0.029(3) -0.025(3)
C44 0.185(9) 0.087(5) 0.121(6) -0.016(5) 0.006(6) 0.017(5)
C45 0.182(10) 0.173(10) 0.096(6) -0.020(6) 0.056(6) 0.006(8)
C46 0.052(2) 0.049(2) 0.049(2) -0.0203(16) 0.0050(16) -0.0021(16)
N47 0.0538(18) 0.0429(15) 0.0415(15) -0.0198(13) 0.0008(13) -0.0049(13)
C48 0.051(2) 0.0423(18) 0.0411(17) -0.0176(14) 0.0015(15) -0.0071(15)
C49 0.064(2) 0.048(2) 0.047(2) -0.0253(17) -0.0027(17) -0.0041(17)
C50 0.075(3) 0.047(2) 0.055(2) -0.0197(18) -0.005(2) -0.0039(19)
C51 0.134(5) 0.051(3) 0.073(3) -0.027(2) -0.016(3) -0.016(3)
C52 0.145(6) 0.068(3) 0.075(3) -0.039(3) -0.018(4) -0.023(3)
C53 0.117(4) 0.076(3) 0.051(2) -0.030(2) -0.014(3) -0.016(3)
C54 0.072(3) 0.058(2) 0.047(2) -0.0240(18) -0.0018(19) -0.005(2)
C55 0.076(3) 0.066(3) 0.045(2) -0.0120(19) 0.002(2) -0.008(2)
C56 0.129(7) 0.115(6) 0.205(11) 0.052(7) -0.064(7) -0.033(5)
C57 0.197(10) 0.103(6) 0.196(10) -0.010(6) 0.121(9) -0.019(6)
C58 0.091(3) 0.046(2) 0.057(2) -0.0151(18) -0.009(2) -0.006(2)
C59 0.096(4) 0.108(5) 0.071(3) -0.010(3) 0.006(3) -0.014(4)
C60 0.087(4) 0.085(4) 0.086(4) -0.003(3) -0.012(3) -0.009(3)

loop_
_atom_type_symbol
_atom_type_scat_dispersion_real
_atom_type_scat_dispersion_imag
_atom_type_scat_Cromer_Mann_a1
_atom_type_scat_Cromer_Mann_b1
_atom_type_scat_Cromer_Mann_a2
_atom_type_scat_Cromer_Mann_b2
_atom_type_scat_Cromer_Mann_a3
_atom_type_scat_Cromer_Mann_b3
_atom_type_scat_Cromer_Mann_a4
_atom_type_scat_Cromer_Mann_b4
_atom_type_scat_Cromer_Mann_c
_atom_type_scat_source
C 0.0033 0.0016 2.3100 20.8439 1.0200 10.2075 1.5886 0.5687 0.8650 51.6512 0.2156 'International Tables Vol C 4.2.6.8 and 6.1.1.4'
H 0.0000 0.0000 0.4930 10.5109 0.3229 26.1257 0.1402 3.1424 0.0408 57.7998 0.0030 'International Tables Vol C 4.2.6.8 and 6.1.1.4'
N 0.0061 0.0033 12.2126 0.0057 3.1322 9.8933 2.0125 28.9975 1.1663 0.5826 -11.5290 'International Tables Vol C 4.2.6.8 and 6.1.1.4'
Ir -1.4442 7.9887 27.3049 1.5928 16.7296 8.8655 15.6115 0.4179 5.8338 45.0011 11.4722 'International Tables Vol C 4.2.6.8 and 6.1.1.4'
Cl 0.1484 0.1585 11.4604 0.0104 7.1964 1.1662 6.2556 18.5194 1.6455 47.7784 -9.5574 'International Tables Vol C 4.2.6.8 and 6.1.1.4'

loop_
_geom_angle_atom_site_label_1
_geom_angle_atom_site_label_2
_geom_angle_atom_site_label_3
_geom_angle
_geom_angle_publ_flag
Cl2 Ir1 C3 89.16(10) yes
Cl2 Ir1 C32 89.02(11) yes
C3 Ir1 C32 177.80(15) yes
Cl2 Ir1 H11 148.4 no
C3 Ir1 H11 94.2 no
C32 Ir1 H11 86.8 no
Cl2 Ir1 H12 149.5 no
C3 Ir1 H12 93.5 no
C32 Ir1 H12 88.7 no
H11 Ir1 H12 61.7 no
Ir1 C3 N4 130.8(3) yes
Ir1 C3 N19 125.7(3) yes
N4 C3 N19 103.3(3) yes
C3 N4 C5 126.7(3) yes
C3 N4 C17 111.7(3) yes
C5 N4 C17 121.3(3) yes
N4 C5 C6 119.1(4) yes
N4 C5 C13 118.2(4) yes
C6 C5 C13 122.5(4) yes
C5 C6 C7 123.1(4) yes
C5 C6 C10 116.9(4) yes
C7 C6 C10 120.0(4) yes
C6 C7 C8 113.4(5) yes
C6 C7 C9 109.9(4) yes
C8 C7 C9 109.2(5) yes
C6 C7 H71 108.4 no
C8 C7 H71 107.6 no
C9 C7 H71 108.2 no
C7 C8 H81 109.3 no
C7 C8 H82 109.4 no
H81 C8 H82 109.7 no
C7 C8 H83 109.5 no
H81 C8 H83 109.9 no
H82 C8 H83 109.1 no
C7 C9 H92 108.7 no
C7 C9 H91 109.8 no
H92 C9 H91 110.3 no
C7 C9 H93 108.3 no
H92 C9 H93 109.8 no
H91 C9 H93 109.9 no
C6 C10 C11 122.1(5) yes
C6 C10 H101 118.5 no
C11 C10 H101 119.4 no
C10 C11 C12 120.1(5) yes
C10 C11 H111 120.0 no
C12 C11 H111 119.9 no
C11 C12 C13 121.2(5) yes
C11 C12 H121 119.4 no
C13 C12 H121 119.4 no
C12 C13 C5 117.2(5) yes
C12 C13 C14 120.9(4) yes
C5 C13 C14 121.9(4) yes
C13 C14 C15 111.7(4) yes
C13 C14 C16 112.8(5) yes
C15 C14 C16 108.6(5) yes
C13 C14 H141 108.0 no
C15 C14 H141 107.3 no
C16 C14 H141 108.2 no
C14 C15 H153 109.3 no
C14 C15 H152 110.1 no
H153 C15 H152 108.5 no
C14 C15 H151 110.4 no
H153 C15 H151 109.6 no
H152 C15 H151 108.8 no
C14 C16 H162 109.5 no
C14 C16 H163 109.8 no
H162 C16 H163 109.8 no
C14 C16 H161 109.7 no
H162 C16 H161 109.2 no
H163 C16 H161 108.7 no
N4 C17 C18 106.7(3) yes
N4 C17 H171 125.8 no
C18 C17 H171 127.5 no
C17 C18 N19 107.5(3) yes
C17 C18 H181 127.4 no
N19 C18 H181 125.1 no
C18 N19 C3 110.8(3) yes
C18 N19 C20 122.8(3) yes
C3 N19 C20 126.2(3) yes
N19 C20 C21 117.9(4) yes
N19 C20 C28 118.3(4) yes
C21 C20 C28 123.7(5) yes
C20 C21 C22 122.6(5) yes
C20 C21 C25 115.7(6) yes
C22 C21 C25 121.7(6) yes
C21 C22 C23 112.6(6) yes
C21 C22 C24 111.1(6) yes
C23 C22 C24 110.2(6) yes
C21 C22 H221 108.0 no
C23 C22 H221 107.8 no
C24 C22 H221 106.9 no
C22 C23 H232 110.6 no
C22 C23 H233 109.4 no
H232 C23 H233 109.5 no
C22 C23 H231 109.3 no
H232 C23 H231 109.2 no
H233 C23 H231 108.7 no
C22 C24 H241 109.9 no
C22 C24 H242 109.5 no
H241 C24 H242 109.3 no
C22 C24 H243 109.0 no
H241 C24 H243 109.4 no
H242 C24 H243 109.6 no
C21 C25 C26 122.2(7) yes
C21 C25 H251 118.8 no
C26 C25 H251 118.9 no
C25 C26 C27 120.6(6) yes
C25 C26 H261 119.1 no
C27 C26 H261 120.4 no
C26 C27 C28 121.4(7) yes
C26 C27 H271 119.9 no
C28 C27 H271 118.7 no
C27 C28 C20 116.4(6) yes
C27 C28 C29 120.4(6) yes
C20 C28 C29 123.2(4) yes
C28 C29 C30 110.5(6) yes
C28 C29 C31 110.8(6) yes
C30 C29 C31 110.6(6) yes
C28 C29 H291 108.8 no
C30 C29 H291 108.0 no
C31 C29 H291 108.0 no
C29 C30 H303 109.4 no
C29 C30 H301 109.3 no
H303 C30 H301 109.8 no
C29 C30 H302 109.0 no
H303 C30 H302 110.1 no
H301 C30 H302 109.3 no
C29 C31 H313 109.2 no
C29 C31 H312 109.5 no
H313 C31 H312 109.4 no
C29 C31 H311 109.2 no
H313 C31 H311 109.7 no
H312 C31 H311 109.9 no
Ir1 C32 N33 128.8(3) yes
Ir1 C32 C48 129.1(3) yes
N33 C32 C48 102.1(3) yes
C32 N33 C34 127.7(3) yes
C32 N33 C46 111.2(3) yes
C34 N33 C46 120.9(3) yes
N33 C34 C35 118.6(4) yes
N33 C34 C42 117.3(5) yes
C35 C34 C42 124.1(5) yes
C34 C35 C36 121.5(4) yes
C34 C35 C39 116.9(6) yes
C36 C35 C39 121.6(5) yes
C35 C36 C37 111.5(5) yes
C35 C36 C38 113.0(5) yes
C37 C36 C38 109.2(5) yes
C35 C36 H361 108.1 no
C37 C36 H361 107.0 no
C38 C36 H361 107.8 no
C36 C37 H372 109.7 no
C36 C37 H371 109.8 no
H372 C37 H371 109.1 no
C36 C37 H373 109.8 no
H372 C37 H373 109.1 no
H371 C37 H373 109.4 no
C36 C38 H381 109.3 no
C36 C38 H383 109.3 no
H381 C38 H383 109.4 no
C36 C38 H382 109.7 no
H381 C38 H382 110.2 no
H383 C38 H382 108.9 no
C35 C39 C40 121.1(7) yes
C35 C39 H391 118.9 no
C40 C39 H391 120.0 no
C39 C40 C41 121.0(6) yes
C39 C40 H401 119.4 no
C41 C40 H401 119.6 no
C40 C41 C42 121.2(6) yes
C40 C41 H411 119.6 no
C42 C41 H411 119.2 no
C41 C42 C34 115.7(6) yes
C41 C42 C43 120.9(6) yes
C34 C42 C43 123.4(5) yes
C42 C43 C44 111.8(6) yes
C42 C43 C45 112.8(7) yes
C44 C43 C45 110.5(7) yes
C42 C43 H431 107.6 no
C44 C43 H431 106.8 no
C45 C43 H431 106.9 no
C43 C44 H442 109.3 no
C43 C44 H443 109.1 no
H442 C44 H443 109.0 no
C43 C44 H441 110.0 no
H442 C44 H441 109.6 no
H443 C44 H441 109.9 no
C43 C45 H451 108.9 no
C43 C45 H452 109.9 no
H451 C45 H452 109.8 no
C43 C45 H453 108.7 no
H451 C45 H453 109.4 no
H452 C45 H453 110.1 no
N33 C46 N47 108.5(3) yes
N33 C46 H461 125.7 no
N47 C46 H461 125.8 no
C46 N47 C48 108.0(3) yes
C46 N47 C49 125.4(3) yes
C48 N47 C49 126.5(3) yes
N47 C48 C32 110.2(3) yes
N47 C48 H481 124.7 no
C32 C48 H481 125.1 no
N47 C49 C50 118.0(4) yes
N47 C49 C54 117.6(4) yes
C50 C49 C54 124.5(4) yes
C49 C50 C51 116.2(4) yes
C49 C50 C58 122.8(4) yes
C51 C50 C58 121.0(4) yes
C50 C51 C52 120.9(5) yes
C50 C51 H511 119.9 no
C52 C51 H511 119.3 no
C51 C52 C53 121.4(5) yes
C51 C52 H521 119.4 no
C53 C52 H521 119.2 no
C52 C53 C54 120.5(5) yes
C52 C53 H531 119.7 no
C54 C53 H531 119.9 no
C49 C54 C53 116.7(4) yes
C49 C54 C55 122.3(4) yes
C53 C54 C55 121.0(4) yes
C54 C55 C56 113.0(5) yes
C54 C55 C57 112.4(5) yes
C56 C55 C57 110.1(8) yes
C54 C55 H551 107.7 no
C56 C55 H551 106.7 no
C57 C55 H551 106.5 no
C55 C56 H562 109.2 no
C55 C56 H561 108.0 no
H562 C56 H561 109.8 no
C55 C56 H563 109.6 no
H562 C56 H563 110.0 no
H561 C56 H563 110.2 no
C55 C57 H571 109.7 no
C55 C57 H573 109.4 no
H571 C57 H573 110.2 no
C55 C57 H572 108.3 no
H571 C57 H572 109.7 no
H573 C57 H572 109.5 no
C50 C58 C59 113.1(5) yes
C50 C58 C60 110.7(4) yes
C59 C58 C60 109.7(5) yes
C50 C58 H581 107.7 no
C59 C58 H581 107.7 no
C60 C58 H581 107.8 no
C58 C59 H591 109.4 no
C58 C59 H592 109.5 no
H591 C59 H592 108.8 no
C58 C59 H593 110.0 no
H591 C59 H593 108.9 no
H592 C59 H593 110.1 no
C58 C60 H602 110.6 no
C58 C60 H603 110.0 no
H602 C60 H603 108.8 no
C58 C60 H601 110.4 no
H602 C60 H601 108.4 no
H603 C60 H601 108.5 no
Cl61 C62 Cl63 108.973 yes
Cl61 C62 H621 109.6 no
Cl63 C62 H621 109.6 no
Cl61 C62 H622 109.6 no
Cl63 C62 H622 109.6 no
H621 C62 H622 109.6 no

loop_
_geom_bond_atom_site_label_1
_geom_bond_atom_site_label_2
_geom_bond_distance
_geom_bond_publ_flag
Ir1 Cl2 2.4129(11) yes
Ir1 C3 2.032(3) yes
Ir1 C32 2.051(3) yes
Ir1 H11 1.479 no
Ir1 H12 1.544 no
C3 N4 1.365(5) yes
C3 N19 1.377(5) yes
N4 C5 1.452(5) yes
N4 C17 1.396(4) yes
C5 C6 1.400(6) yes
C5 C13 1.397(6) yes
C6 C7 1.514(7) yes
C6 C10 1.392(7) yes
C7 C8 1.535(7) yes
C7 C9 1.542(8) yes
C7 H71 0.977 no
C8 H81 0.968 no
C8 H82 0.965 no
C8 H83 0.969 no
C9 H92 0.965 no
C9 H91 0.971 no
C9 H93 0.969 no
C10 C11 1.363(8) yes
C10 H101 0.942 no
C11 C12 1.374(8) yes
C11 H111 0.937 no
C12 C13 1.399(7) yes
C12 H121 0.930 no
C13 C14 1.516(7) yes
C14 C15 1.517(8) yes
C14 C16 1.548(8) yes
C14 H141 0.978 no
C15 H153 0.964 no
C15 H152 0.970 no
C15 H151 0.964 no
C16 H162 0.958 no
C16 H163 0.958 no
C16 H161 0.962 no
C17 C18 1.330(6) yes
C17 H171 0.930 no
C18 N19 1.397(5) yes
C18 H181 0.928 no
N19 C20 1.438(5) yes
C20 C21 1.400(7) yes
C20 C28 1.391(7) yes
C21 C22 1.502(9) yes
C21 C25 1.404(8) yes
C22 C23 1.529(8) yes
C22 C24 1.525(9) yes
C22 H221 0.980 no
C23 H232 0.961 no
C23 H233 0.962 no
C23 H231 0.964 no
C24 H241 0.956 no
C24 H242 0.957 no
C24 H243 0.958 no
C25 C26 1.356(11) yes
C25 H251 0.928 no
C26 C27 1.360(11) yes
C26 H261 0.937 no
C27 C28 1.407(8) yes
C27 H271 0.930 no
C28 C29 1.504(9) yes
C29 C30 1.550(9) yes
C29 C31 1.525(9) yes
C29 H291 0.983 no
C30 H303 0.966 no
C30 H301 0.973 no
C30 H302 0.965 no
C31 H313 0.963 no
C31 H312 0.960 no
C31 H311 0.964 no
C32 N33 1.417(5) yes
C32 C48 1.377(5) yes
N33 C34 1.450(5) yes
N33 C46 1.341(5) yes
C34 C35 1.393(7) yes
C34 C42 1.392(7) yes
C35 C36 1.488(8) yes
C35 C39 1.405(7) yes
C36 C37 1.523(9) yes
C36 C38 1.524(7) yes
C36 H361 0.978 no
C37 H372 0.956 no
C37 H371 0.967 no
C37 H373 0.957 no
C38 H381 0.971 no
C38 H383 0.970 no
C38 H382 0.957 no
C39 C40 1.357(11) yes
C39 H391 0.943 no
C40 C41 1.376(11) yes
C40 H401 0.938 no
C41 C42 1.420(9) yes
C41 H411 0.928 no
C42 C43 1.498(9) yes
C43 C44 1.526(9) yes
C43 C45 1.520(9) yes
C43 H431 0.975 no
C44 H442 0.964 no
C44 H443 0.967 no
C44 H441 0.961 no
C45 H451 0.962 no
C45 H452 0.958 no
C45 H453 0.961 no
C46 N47 1.316(5) yes
C46 H461 0.930 no
N47 C48 1.393(4) yes
N47 C49 1.453(4) yes
C48 H481 0.930 no
C49 C50 1.385(6) yes
C49 C54 1.396(6) yes
C50 C51 1.403(6) yes
C50 C58 1.516(6) yes
C51 C52 1.373(8) yes
C51 H511 0.932 no
C52 C53 1.374(8) yes
C52 H521 0.932 no
C53 C54 1.395(6) yes
C53 H531 0.933 no
C54 C55 1.511(7) yes
C55 C56 1.503(9) yes
C55 C57 1.501(9) yes
C55 H551 0.970 no
C56 H562 0.960 no
C56 H561 0.967 no
C56 H563 0.962 no
C57 H571 0.968 no
C57 H573 0.963 no
C57 H572 0.965 no
C58 C59 1.524(8) yes
C58 C60 1.517(8) yes
C58 H581 0.978 no
C59 H591 0.956 no
C59 H592 0.964 no
C59 H593 0.966 no
C60 H602 0.960 no
C60 H603 0.959 no
C60 H601 0.966 no
Cl61 C62 1.806 yes
C62 Cl63 1.809 yes
C62 H621 0.970 no
C62 H622 0.970 no

loop_
_geom_hbond_atom_site_label_D
_geom_hbond_atom_site_label_H
_geom_hbond_atom_site_label_A
_geom_hbond_angle_DHA
_geom_hbond_distance_DH
_geom_hbond_distance_HA
_geom_hbond_distance_DA
_geom_hbond_publ_flag
C14 H141 C3 130 0.98 2.60 3.313(9) yes

loop_
_atom_site_oxford_special_label
_atom_site_oxford_special_uiso
_atom_site_oxford_special_size
_atom_site_oxford_special_declination
_atom_site_oxford_special_azimuth
C100 0.161(2) 1.355(5) -0.722(3) 0.395(3)
H100 0.210(2) 2.287(5) -0.722(3) 0.392(3)
